data_7151220
loop_
_publ_author_name
'Markad, Shankar D.'
'Karanjule, Narayan S.'
'Sharma, Tarun'
'Sabharwal, Sushma G.'
'Puranik, Vedavati G.'
'Dhavale, Dilip D.'

_publ_section_title
;
 Synthesis of tetrahydroxy perhydroaza-azulenes: tandem Johnson-Claisen
 rearrangement of D-glucose-derived allylic alcohols.
;
_journal_issue 13
_journal_name_full 'Organic &amp; biomolecular chemistry'
_journal_page_first 2549
_journal_page_last 2555
_journal_paper_doi 10.1039/b603545k
_journal_volume 4
_journal_year 2006
_chemical_formula_moiety 'C20 H25 N O6'
_chemical_formula_sum 'C20 H25 N O6'
_chemical_formula_weight 375.41
_chemical_name_common 'Derived Allylic Alcohols'
_chemical_name_systematic
;
?
;
_space_group_IT_number 19
_symmetry_cell_setting orthorhombic
_symmetry_space_group_name_Hall 'P 2ac 2ab'
_symmetry_space_group_name_H-M 'P 21 21 21'
_atom_sites_solution_hydrogens geom
_atom_sites_solution_primary direct
_atom_sites_solution_secondary difmap
_audit_creation_method SHELXL-97
_cell_angle_alpha 90.00
_cell_angle_beta 90.00
_cell_angle_gamma 90.00
_cell_formula_units_Z 4
_cell_length_a 5.5259(4)
_cell_length_b 10.0212(7)
_cell_length_c 34.600(2)
_cell_measurement_reflns_used 3458
_cell_measurement_temperature 293(2)
_cell_measurement_theta_max 24.875
_cell_measurement_theta_min 2.388
_cell_volume 1916.0(2)
_computing_cell_refinement 'BRUKER SAINT'
_computing_data_collection 'BRUKER SMART'
_computing_data_reduction 'BRUKER SAINT'
_computing_molecular_graphics 'SHELXTL and PLATON'
_computing_publication_material SHELXTL
_computing_structure_refinement 'SHELXL-97 (Sheldrick, 1997)'
_computing_structure_solution 'SHELXS-97 (Sheldrick, 1990)'
_diffrn_ambient_temperature 293(2)
_diffrn_measured_fraction_theta_full 1.000
_diffrn_measured_fraction_theta_max 1.000
_diffrn_measurement_device ' Bruker Smart APEX'
_diffrn_measurement_device_type ' CCD Area Detector'
_diffrn_measurement_method 'Omega Scan'
_diffrn_radiation_monochromator graphite
_diffrn_radiation_source 'fine-focus sealed tube'
_diffrn_radiation_type MoK\a
_diffrn_radiation_wavelength 0.71073
_diffrn_reflns_av_R_equivalents 0.0270
_diffrn_reflns_av_sigmaI/netI 0.0281
_diffrn_reflns_limit_h_max 6
_diffrn_reflns_limit_h_min -6
_diffrn_reflns_limit_k_max 9
_diffrn_reflns_limit_k_min -11
_diffrn_reflns_limit_l_max 41
_diffrn_reflns_limit_l_min -32
_diffrn_reflns_number 9697
_diffrn_reflns_theta_full 25.00
_diffrn_reflns_theta_max 25.00
_diffrn_reflns_theta_min 2.12
_exptl_absorpt_coefficient_mu 0.096
_exptl_absorpt_correction_T_max 0.9872
_exptl_absorpt_correction_T_min 0.9499
_exptl_absorpt_correction_type multi-scan
_exptl_absorpt_process_details 'Bruker SADABS'
_exptl_crystal_colour needle
_exptl_crystal_density_diffrn 1.301
_exptl_crystal_density_method 'not measured'
_exptl_crystal_description colourless
_exptl_crystal_F_000 800
_exptl_crystal_size_max 0.54
_exptl_crystal_size_mid 0.17
_exptl_crystal_size_min 0.13
_refine_diff_density_max 0.191
_refine_diff_density_min -0.154
_refine_diff_density_rms 0.038
_refine_ls_abs_structure_details 'Flack H D (1983), Acta Cryst. A39, 876-881'
_refine_ls_abs_structure_Flack 0.6(19)
_refine_ls_extinction_method none
_refine_ls_goodness_of_fit_ref 1.178
_refine_ls_hydrogen_treatment Riding
_refine_ls_matrix_type full
_refine_ls_number_parameters 246
_refine_ls_number_reflns 3372
_refine_ls_number_restraints 0
_refine_ls_restrained_S_all 1.178
_refine_ls_R_factor_all 0.0694
_refine_ls_R_factor_gt 0.0622
_refine_ls_shift/su_max 0.000
_refine_ls_shift/su_mean 0.000
_refine_ls_structure_factor_coef Fsqd
_refine_ls_weighting_details 'calc w=1/[\s^2^(Fo^2^)+(0.0604P)^2^+0.5758P] where P=(Fo^2^+2Fc^2^)/3'
_refine_ls_weighting_scheme calc
_refine_ls_wR_factor_gt 0.1473
_refine_ls_wR_factor_ref 0.1516
_reflns_number_gt 3021
_reflns_number_total 3372
_reflns_threshold_expression >2sigma(I)
_cod_data_source_file b603545k.txt
_cod_data_source_block C20H25NO6
_cod_depositor_comments
;
The following automatic conversions were performed:
'_symmetry_cell_setting' value 'Orthorhombic' changed to 'orthorhombic'
according to '/home/saulius/struct/CIF-dictionaries/cif_core.dic'
dictionary named 'cif_core.dic' version 2.4.1 from 2010-06-29.

Automatic conversion script
Id: cif_fix_enum 1527 2010-12-29 10:47:43Z saulius 
;
_cod_original_sg_symbol_H-M P212121
_cod_database_code 7151220

loop_
_symmetry_equiv_pos_as_xyz
'x, y, z'
'-x+1/2, -y, z+1/2'
'-x, y+1/2, -z+1/2'
'x+1/2, -y+1/2, -z'

loop_
_atom_site_label
_atom_site_type_symbol
_atom_site_fract_x
_atom_site_fract_y
_atom_site_fract_z
_atom_site_U_iso_or_equiv
_atom_site_adp_type
_atom_site_occupancy
_atom_site_symmetry_multiplicity
_atom_site_calc_flag
_atom_site_refinement_flags
_atom_site_disorder_assembly
_atom_site_disorder_group
O1 O 1.1724(4) 0.6034(2) 0.84127(6) 0.0673(7) Uani 1 1 d . . .
O2 O 1.1780(5) 0.3741(2) 0.84841(7) 0.0738(7) Uani 1 1 d . . .
O3 O 0.8849(4) 0.4052(2) 0.89298(6) 0.0620(6) Uani 1 1 d . . .
O4 O 1.0877(5) 0.7406(2) 0.91460(6) 0.0683(7) Uani 1 1 d . . .
O5 O 0.7154(5) 0.8611(2) 0.85110(7) 0.0708(7) Uani 1 1 d . . .
O6 O 0.4213(5) 0.9856(3) 0.82512(9) 0.0852(8) Uani 1 1 d . . .
N N 0.7499(6) 0.9200(3) 0.78920(8) 0.0629(7) Uani 1 1 d . . .
C1 C 1.2291(6) 0.4959(4) 0.86557(9) 0.0596(8) Uani 1 1 d . . .
H1 H 1.3987 0.5000 0.8738 0.072 Uiso 1 1 calc R . .
C2 C 1.0591(6) 0.5058(4) 0.90039(9) 0.0598(8) Uani 1 1 d . . .
H2 H 1.1429 0.4933 0.9251 0.072 Uiso 1 1 calc R . .
C3 C 0.9432(6) 0.6426(3) 0.89668(9) 0.0553(8) Uani 1 1 d . . .
H3 H 0.7779 0.6430 0.9069 0.066 Uiso 1 1 calc R . .
C4 C 0.9453(6) 0.6593(3) 0.85304(9) 0.0582(8) Uani 1 1 d . . .
H4 H 0.8124 0.6079 0.8416 0.070 Uiso 1 1 calc R . .
C5 C 0.9382(6) 0.8001(3) 0.83814(10) 0.0610(9) Uani 1 1 d . . .
H5 H 1.0771 0.8503 0.8481 0.073 Uiso 1 1 calc R . .
C6 C 0.9265(8) 0.8128(4) 0.79396(10) 0.0708(10) Uani 1 1 d . . .
H6 H 1.0841 0.8418 0.7840 0.085 Uiso 1 1 calc R . .
C7 C 0.8298(11) 0.7003(4) 0.76918(12) 0.1062(18) Uani 1 1 d . . .
H7A H 0.9597 0.6602 0.7543 0.127 Uiso 1 1 calc R . .
H7B H 0.7569 0.6320 0.7852 0.127 Uiso 1 1 calc R . .
C8 C 0.6461(10) 0.7595(4) 0.74300(14) 0.0992(14) Uani 1 1 d . . .
H8A H 0.6923 0.7455 0.7163 0.119 Uiso 1 1 calc R . .
H8B H 0.4898 0.7179 0.7472 0.119 Uiso 1 1 calc R . .
C9 C 0.6326(8) 0.9039(4) 0.75157(10) 0.0762(10) Uani 1 1 d . . .
H9A H 0.7166 0.9551 0.7319 0.091 Uiso 1 1 calc R . .
H9B H 0.4655 0.9333 0.7527 0.091 Uiso 1 1 calc R . .
C10 C 0.6098(7) 0.9285(3) 0.82117(11) 0.0637(9) Uani 1 1 d . . .
C11 C 0.9919(7) 0.3068(3) 0.86874(11) 0.0648(9) Uani 1 1 d . . .
C12 C 1.1032(13) 0.1979(5) 0.89224(16) 0.135(2) Uani 1 1 d . . .
H12A H 1.1977 0.2362 0.9127 0.202 Uiso 1 1 calc R . .
H12B H 1.2055 0.1443 0.8760 0.202 Uiso 1 1 calc R . .
H12C H 0.9778 0.1431 0.9031 0.202 Uiso 1 1 calc R . .
C13 C 0.8036(9) 0.2610(5) 0.84088(16) 0.1191(19) Uani 1 1 d . . .
H13A H 0.6755 0.2173 0.8547 0.179 Uiso 1 1 calc R . .
H13B H 0.8745 0.1997 0.8228 0.179 Uiso 1 1 calc R . .
H13C H 0.7396 0.3365 0.8272 0.179 Uiso 1 1 calc R . .
C14 C 1.0084(7) 0.7792(4) 0.95049(11) 0.0743(11) Uani 1 1 d . . .
H14A H 1.0181 0.7039 0.9681 0.089 Uiso 1 1 calc R . .
H14B H 0.8403 0.8064 0.9488 0.089 Uiso 1 1 calc R . .
C15 C 1.1563(6) 0.8922(3) 0.96616(9) 0.0581(8) Uani 1 1 d . . .
C16 C 1.3603(7) 0.9389(4) 0.94779(11) 0.0697(10) Uani 1 1 d . . .
H16 H 1.4111 0.9015 0.9246 0.084 Uiso 1 1 calc R . .
C17 C 1.4892(9) 1.0434(4) 0.96469(15) 0.0923(14) Uani 1 1 d . . .
H17 H 1.6294 1.0745 0.9528 0.111 Uiso 1 1 calc R . .
C18 C 1.4122(11) 1.1012(4) 0.99868(14) 0.0911(15) Uani 1 1 d . . .
H18 H 1.4979 1.1719 1.0095 0.109 Uiso 1 1 calc R . .
C19 C 1.2141(10) 1.0549(4) 1.01589(13) 0.0872(14) Uani 1 1 d . . .
H19 H 1.1629 1.0930 1.0390 0.105 Uiso 1 1 calc R . .
C20 C 1.0840(8) 0.9517(4) 1.00015(11) 0.0735(11) Uani 1 1 d . . .
H20 H 0.9452 0.9216 1.0126 0.088 Uiso 1 1 calc R . .

loop_
_atom_site_aniso_label
_atom_site_aniso_U_11
_atom_site_aniso_U_22
_atom_site_aniso_U_33
_atom_site_aniso_U_23
_atom_site_aniso_U_13
_atom_site_aniso_U_12
O1 0.0753(16) 0.0725(15) 0.0542(12) -0.0021(12) 0.0145(11) 0.0004(13)
O2 0.0778(16) 0.0712(15) 0.0724(15) -0.0203(13) 0.0204(13) -0.0080(14)
O3 0.0665(14) 0.0577(13) 0.0619(13) -0.0116(11) 0.0125(11) -0.0064(12)
O4 0.0747(16) 0.0782(16) 0.0521(12) -0.0241(11) 0.0080(12) -0.0268(14)
O5 0.0831(17) 0.0682(14) 0.0611(14) -0.0087(12) 0.0123(13) 0.0030(14)
O6 0.0814(19) 0.0610(15) 0.113(2) -0.0097(15) 0.0148(17) 0.0085(16)
N 0.0700(18) 0.0554(16) 0.0633(16) 0.0032(13) 0.0054(15) -0.0110(15)
C1 0.0510(18) 0.071(2) 0.0567(18) -0.0078(17) -0.0043(16) -0.0037(18)
C2 0.070(2) 0.070(2) 0.0402(16) -0.0097(15) -0.0081(15) -0.0102(19)
C3 0.0573(18) 0.0600(18) 0.0486(16) -0.0159(15) 0.0020(15) -0.0084(17)
C4 0.063(2) 0.065(2) 0.0465(17) -0.0102(15) 0.0010(15) -0.0118(17)
C5 0.0604(19) 0.066(2) 0.0568(19) -0.0089(15) 0.0010(16) -0.0146(18)
C6 0.074(2) 0.084(3) 0.055(2) 0.0007(18) 0.0045(18) 0.000(2)
C7 0.175(5) 0.083(3) 0.061(2) -0.019(2) -0.031(3) 0.035(3)
C8 0.122(4) 0.085(3) 0.091(3) -0.016(2) -0.019(3) 0.008(3)
C9 0.086(3) 0.077(2) 0.065(2) 0.0151(19) -0.006(2) 0.000(2)
C10 0.076(3) 0.0384(16) 0.076(2) -0.0069(16) 0.006(2) -0.0121(19)
C11 0.073(2) 0.0544(19) 0.067(2) -0.0105(16) 0.0178(18) -0.0041(18)
C12 0.197(6) 0.096(3) 0.112(4) 0.030(3) 0.052(4) 0.062(4)
C13 0.091(3) 0.120(4) 0.146(4) -0.081(4) 0.003(3) -0.022(3)
C14 0.071(2) 0.083(2) 0.069(2) -0.031(2) 0.0027(19) -0.009(2)
C15 0.063(2) 0.0526(18) 0.0591(18) -0.0105(15) -0.0157(16) 0.0055(17)
C16 0.070(2) 0.067(2) 0.072(2) -0.0045(18) -0.015(2) -0.005(2)
C17 0.091(3) 0.081(3) 0.105(3) 0.013(3) -0.024(3) -0.026(3)
C18 0.123(4) 0.054(2) 0.096(3) -0.007(2) -0.055(3) -0.013(3)
C19 0.121(4) 0.064(3) 0.076(3) -0.020(2) -0.043(3) 0.015(3)
C20 0.076(2) 0.075(2) 0.070(2) -0.0188(18) -0.013(2) 0.009(2)

loop_
_atom_type_symbol
_atom_type_description
_atom_type_scat_dispersion_real
_atom_type_scat_dispersion_imag
_atom_type_scat_source
C C 0.0033 0.0016 'International Tables Vol C Tables 4.2.6.8 and 6.1.1.4'
H H 0.0000 0.0000 'International Tables Vol C Tables 4.2.6.8 and 6.1.1.4'
N N 0.0061 0.0033 'International Tables Vol C Tables 4.2.6.8 and 6.1.1.4'
O O 0.0106 0.0060 'International Tables Vol C Tables 4.2.6.8 and 6.1.1.4'

loop_
_geom_angle_atom_site_label_1
_geom_angle_atom_site_label_2
_geom_angle_atom_site_label_3
_geom_angle
_geom_angle_site_symmetry_1
_geom_angle_site_symmetry_3
_geom_angle_publ_flag
C1 O1 C4 109.0(2) . . ?
C1 O2 C11 110.8(3) . . ?
C2 O3 C11 108.5(2) . . ?
C14 O4 C3 114.4(3) . . ?
C10 O5 C5 109.7(3) . . ?
C10 N C6 109.6(3) . . ?
C10 N C9 118.7(3) . . ?
C6 N C9 108.4(3) . . ?
O2 C1 O1 112.0(2) . . ?
O2 C1 C2 105.6(3) . . ?
O1 C1 C2 106.6(3) . . ?
O2 C1 H1 110.8 . . ?
O1 C1 H1 110.8 . . ?
C2 C1 H1 110.8 . . ?
O3 C2 C3 109.9(3) . . ?
O3 C2 C1 103.2(2) . . ?
C3 C2 C1 104.5(3) . . ?
O3 C2 H2 112.8 . . ?
C3 C2 H2 112.8 . . ?
C1 C2 H2 112.8 . . ?
O4 C3 C2 110.7(3) . . ?
O4 C3 C4 110.8(3) . . ?
C2 C3 C4 100.4(2) . . ?
O4 C3 H3 111.5 . . ?
C2 C3 H3 111.5 . . ?
C4 C3 H3 111.5 . . ?
O1 C4 C5 107.0(3) . . ?
O1 C4 C3 104.2(3) . . ?
C5 C4 C3 116.4(3) . . ?
O1 C4 H4 109.6 . . ?
C5 C4 H4 109.6 . . ?
C3 C4 H4 109.6 . . ?
O5 C5 C4 108.2(3) . . ?
O5 C5 C6 103.8(3) . . ?
C4 C5 C6 114.9(3) . . ?
O5 C5 H5 109.9 . . ?
C4 C5 H5 109.9 . . ?
C6 C5 H5 109.9 . . ?
N C6 C7 104.3(3) . . ?
N C6 C5 101.6(3) . . ?
C7 C6 C5 121.1(3) . . ?
N C6 H6 109.6 . . ?
C7 C6 H6 109.6 . . ?
C5 C6 H6 109.6 . . ?
C8 C7 C6 106.8(4) . . ?
C8 C7 H7A 110.4 . . ?
C6 C7 H7A 110.4 . . ?
C8 C7 H7B 110.4 . . ?
C6 C7 H7B 110.4 . . ?
H7A C7 H7B 108.6 . . ?
C9 C8 C7 107.6(4) . . ?
C9 C8 H8A 110.2 . . ?
C7 C8 H8A 110.2 . . ?
C9 C8 H8B 110.2 . . ?
C7 C8 H8B 110.2 . . ?
H8A C8 H8B 108.5 . . ?
N C9 C8 105.3(3) . . ?
N C9 H9A 110.7 . . ?
C8 C9 H9A 110.7 . . ?
N C9 H9B 110.7 . . ?
C8 C9 H9B 110.7 . . ?
H9A C9 H9B 108.8 . . ?
O6 C10 N 128.4(4) . . ?
O6 C10 O5 121.4(3) . . ?
N C10 O5 110.1(3) . . ?
O2 C11 O3 105.3(3) . . ?
O2 C11 C12 108.6(4) . . ?
O3 C11 C12 110.9(3) . . ?
O2 C11 C13 109.4(3) . . ?
O3 C11 C13 107.7(3) . . ?
C12 C11 C13 114.5(4) . . ?
C11 C12 H12A 109.5 . . ?
C11 C12 H12B 109.5 . . ?
H12A C12 H12B 109.5 . . ?
C11 C12 H12C 109.5 . . ?
H12A C12 H12C 109.5 . . ?
H12B C12 H12C 109.5 . . ?
C11 C13 H13A 109.5 . . ?
C11 C13 H13B 109.5 . . ?
H13A C13 H13B 109.5 . . ?
C11 C13 H13C 109.5 . . ?
H13A C13 H13C 109.5 . . ?
H13B C13 H13C 109.5 . . ?
O4 C14 C15 111.5(3) . . ?
O4 C14 H14A 109.3 . . ?
C15 C14 H14A 109.3 . . ?
O4 C14 H14B 109.3 . . ?
C15 C14 H14B 109.3 . . ?
H14A C14 H14B 108.0 . . ?
C16 C15 C20 119.0(3) . . ?
C16 C15 C14 122.5(3) . . ?
C20 C15 C14 118.6(3) . . ?
C15 C16 C17 118.7(4) . . ?
C15 C16 H16 120.7 . . ?
C17 C16 H16 120.7 . . ?
C18 C17 C16 121.0(5) . . ?
C18 C17 H17 119.5 . . ?
C16 C17 H17 119.5 . . ?
C19 C18 C17 119.3(4) . . ?
C19 C18 H18 120.3 . . ?
C17 C18 H18 120.3 . . ?
C18 C19 C20 121.1(4) . . ?
C18 C19 H19 119.4 . . ?
C20 C19 H19 119.4 . . ?
C19 C20 C15 120.9(4) . . ?
C19 C20 H20 119.6 . . ?
C15 C20 H20 119.6 . . ?

loop_
_geom_bond_atom_site_label_1
_geom_bond_atom_site_label_2
_geom_bond_distance
_geom_bond_site_symmetry_2
_geom_bond_publ_flag
O1 C1 1.402(4) . ?
O1 C4 1.433(4) . ?
O2 C1 1.386(4) . ?
O2 C11 1.416(4) . ?
O3 C2 1.417(4) . ?
O3 C11 1.423(4) . ?
O4 C14 1.372(4) . ?
O4 C3 1.410(4) . ?
O5 C10 1.367(4) . ?
O5 C5 1.446(4) . ?
O6 C10 1.196(5) . ?
N C10 1.353(5) . ?
N C6 1.461(5) . ?
N C9 1.463(4) . ?
C1 C2 1.531(5) . ?
C1 H1 0.9800 . ?
C2 C3 1.519(5) . ?
C2 H2 0.9800 . ?
C3 C4 1.519(4) . ?
C3 H3 0.9800 . ?
C4 C5 1.503(5) . ?
C4 H4 0.9800 . ?
C5 C6 1.535(5) . ?
C5 H5 0.9800 . ?
C6 C7 1.514(6) . ?
C6 H6 0.9800 . ?
C7 C8 1.484(6) . ?
C7 H7A 0.9700 . ?
C7 H7B 0.9700 . ?
C8 C9 1.480(6) . ?
C8 H8A 0.9700 . ?
C8 H8B 0.9700 . ?
C9 H9A 0.9700 . ?
C9 H9B 0.9700 . ?
C11 C12 1.494(6) . ?
C11 C13 1.491(6) . ?
C12 H12A 0.9600 . ?
C12 H12B 0.9600 . ?
C12 H12C 0.9600 . ?
C13 H13A 0.9600 . ?
C13 H13B 0.9600 . ?
C13 H13C 0.9600 . ?
C14 C15 1.498(5) . ?
C14 H14A 0.9700 . ?
C14 H14B 0.9700 . ?
C15 C16 1.376(5) . ?
C15 C20 1.378(5) . ?
C16 C17 1.395(5) . ?
C16 H16 0.9300 . ?
C17 C18 1.378(7) . ?
C17 H17 0.9300 . ?
C18 C19 1.330(7) . ?
C18 H18 0.9300 . ?
C19 C20 1.371(6) . ?
C19 H19 0.9300 . ?
C20 H20 0.9300 . ?

loop_
_geom_torsion_atom_site_label_1
_geom_torsion_atom_site_label_2
_geom_torsion_atom_site_label_3
_geom_torsion_atom_site_label_4
_geom_torsion
_geom_torsion_site_symmetry_1
_geom_torsion_site_symmetry_2
_geom_torsion_site_symmetry_3
_geom_torsion_site_symmetry_4
_geom_torsion_publ_flag
C11 O2 C1 O1 -115.1(3) . . . . ?
C11 O2 C1 C2 0.4(4) . . . . ?
C4 O1 C1 O2 100.9(3) . . . . ?
C4 O1 C1 C2 -14.1(3) . . . . ?
C11 O3 C2 C3 136.1(3) . . . . ?
C11 O3 C2 C1 25.1(3) . . . . ?
O2 C1 C2 O3 -15.5(3) . . . . ?
O1 C1 C2 O3 103.7(3) . . . . ?
O2 C1 C2 C3 -130.5(3) . . . . ?
O1 C1 C2 C3 -11.3(3) . . . . ?
C14 O4 C3 C2 -101.3(4) . . . . ?
C14 O4 C3 C4 148.3(3) . . . . ?
O3 C2 C3 O4 162.7(2) . . . . ?
C1 C2 C3 O4 -87.1(3) . . . . ?
O3 C2 C3 C4 -80.2(3) . . . . ?
C1 C2 C3 C4 30.0(3) . . . . ?
C1 O1 C4 C5 157.9(2) . . . . ?
C1 O1 C4 C3 34.1(3) . . . . ?
O4 C3 C4 O1 78.1(3) . . . . ?
C2 C3 C4 O1 -38.8(3) . . . . ?
O4 C3 C4 C5 -39.4(4) . . . . ?
C2 C3 C4 C5 -156.4(3) . . . . ?
C10 O5 C5 C4 -134.7(3) . . . . ?
C10 O5 C5 C6 -12.2(3) . . . . ?
O1 C4 C5 O5 -177.4(2) . . . . ?
C3 C4 C5 O5 -61.4(4) . . . . ?
O1 C4 C5 C6 67.2(4) . . . . ?
C3 C4 C5 C6 -176.8(3) . . . . ?
C10 N C6 C7 104.2(4) . . . . ?
C9 N C6 C7 -26.8(4) . . . . ?
C10 N C6 C5 -22.4(4) . . . . ?
C9 N C6 C5 -153.5(3) . . . . ?
O5 C5 C6 N 20.2(3) . . . . ?
C4 C5 C6 N 138.1(3) . . . . ?
O5 C5 C6 C7 -94.6(4) . . . . ?
C4 C5 C6 C7 23.3(6) . . . . ?
N C6 C7 C8 16.0(5) . . . . ?
C5 C6 C7 C8 129.4(4) . . . . ?
C6 C7 C8 C9 0.2(6) . . . . ?
C10 N C9 C8 -98.6(4) . . . . ?
C6 N C9 C8 27.3(4) . . . . ?
C7 C8 C9 N -16.4(5) . . . . ?
C6 N C10 O6 -164.8(3) . . . . ?
C9 N C10 O6 -39.5(5) . . . . ?
C6 N C10 O5 16.1(4) . . . . ?
C9 N C10 O5 141.4(3) . . . . ?
C5 O5 C10 O6 179.1(3) . . . . ?
C5 O5 C10 N -1.7(4) . . . . ?
C1 O2 C11 O3 14.9(4) . . . . ?
C1 O2 C11 C12 -103.9(4) . . . . ?
C1 O2 C11 C13 130.5(3) . . . . ?
C2 O3 C11 O2 -25.5(4) . . . . ?
C2 O3 C11 C12 91.9(4) . . . . ?
C2 O3 C11 C13 -142.2(3) . . . . ?
C3 O4 C14 C15 -174.6(3) . . . . ?
O4 C14 C15 C16 -6.4(5) . . . . ?
O4 C14 C15 C20 173.3(3) . . . . ?
C20 C15 C16 C17 1.2(5) . . . . ?
C14 C15 C16 C17 -179.1(4) . . . . ?
C15 C16 C17 C18 -1.4(6) . . . . ?
C16 C17 C18 C19 1.2(7) . . . . ?
C17 C18 C19 C20 -0.8(6) . . . . ?
C18 C19 C20 C15 0.6(6) . . . . ?
C16 C15 C20 C19 -0.8(5) . . . . ?
C14 C15 C20 C19 179.5(3) . . . . ?

loop_
_cod_related_entry_id
_cod_related_entry_database
_cod_related_entry_code
1 ChemSpider 9806944
